data_4319168
loop_
_publ_author_name
'Pierre Blais'
'Justin K. Brask'
'Tristram Chivers'
'Gabriele Schatte'

_publ_contact_author_address
; Department of Chemistry
  University of Calgary
  Calgary Alberta T2N 1N4
  Canada
;
_publ_contact_author_email chivers@ucalgary.ca
_publ_contact_author_fax '001 403 289 9488'
_publ_contact_author_name 'Dr Tristram Chivers'
_publ_contact_author_phone '001 403 220 5741'
_publ_section_title
;
 Tetraaza Analogues of Lithium and Sodium Alums: Synthesis and X-ray
 Structures of the Single Strand Polymer
 [Li(THF)2{Al[SO2(NtBu)2]2}]\\infty and the Contact Ion Pairs
 [Na(15-crown-5)][Al{SO2(NtBu)2}2] and
 {[Na(15-crown-5)][O2S(\m-NBn)2Al(\m-NBnSO2NBn)]}2
;
_journal_name_full 'Inorganic Chemistry'
_journal_page_first 384
_journal_page_last 388
_journal_paper_doi 10.1021/ic0006549
_journal_volume 40
_journal_year 2001
_chemical_formula_moiety 'C66 H96 Al2 N8 Na2 O18 S4, 3(C4H8O)'
_chemical_formula_sum 'C88 H120 Al2 N8 Na2 O21 S4'
_chemical_formula_weight 1854.10
_chemical_name_systematic
;
 ?
;
_space_group_IT_number 2
_symmetry_cell_setting triclinic
_symmetry_space_group_name_Hall '-P 1'
_symmetry_space_group_name_H-M 'P -1'
_atom_sites_solution_hydrogens geom
_atom_sites_solution_primary direct
_atom_sites_solution_secondary difmap
_cell_angle_alpha 110.3505(16)
_cell_angle_beta 111.538(2)
_cell_angle_gamma 97.3496(17)
_cell_formula_units_Z 1
_cell_length_a 12.7237(11)
_cell_length_b 14.0108(13)
_cell_length_c 16.2050(14)
_cell_measurement_reflns_used 4944
_cell_measurement_temperature 193(2)
_cell_volume 2408.8(4)
_computing_cell_refinement 'Bruker SAINT'
_computing_data_collection 'Bruker SMART'
_computing_data_reduction 'Bruker SHELXTL'
_computing_molecular_graphics 'ORTEP-3 (1.05) in WinGX-1.62'
_computing_publication_material WinGX-1.62
_computing_structure_refinement 'SHELXL-97 (Sheldrick, 1997)'
_computing_structure_solution 'Bruker SHELXTL'
_diffrn_ambient_temperature 193(2)
_diffrn_measured_fraction_theta_full 0.996
_diffrn_measured_fraction_theta_max 0.996
_diffrn_measurement_device_type 'CCD area detector'
_diffrn_measurement_method 'phi and omega scans'
_diffrn_radiation_monochromator graphite
_diffrn_radiation_source 'fine-focus rotating anode'
_diffrn_radiation_type MoK\a
_diffrn_radiation_wavelength 0.71073
_diffrn_reflns_av_R_equivalents 0.0416
_diffrn_reflns_av_sigmaI/netI 0.0699
_diffrn_reflns_limit_h_max 12
_diffrn_reflns_limit_h_min -13
_diffrn_reflns_limit_k_max 13
_diffrn_reflns_limit_k_min -14
_diffrn_reflns_limit_l_max 17
_diffrn_reflns_limit_l_min 0
_diffrn_reflns_number 10008
_diffrn_reflns_theta_full 21.97
_diffrn_reflns_theta_max 21.97
_diffrn_reflns_theta_min 1.49
_diffrn_standards_decay_% 'no decay'
_exptl_absorpt_coefficient_mu 0.197
_exptl_absorpt_correction_T_max 0.9561
_exptl_absorpt_correction_T_min 0.9149
_exptl_absorpt_correction_type 'Gaussian integration'
_exptl_absorpt_process_details
;SADABS, V 2.01, Software for Area-Detector Absorption
  Corrections; Bruker AXS Inc., Madison, WI, 2000. 
;
_exptl_crystal_colour colourless
_exptl_crystal_density_diffrn 1.278
_exptl_crystal_density_method 'not measured'
_exptl_crystal_description prism
_exptl_crystal_F_000 984
_exptl_crystal_size_max 0.46
_exptl_crystal_size_mid 0.25
_exptl_crystal_size_min 0.23
_refine_diff_density_max 0.320
_refine_diff_density_min -0.301
_refine_diff_density_rms 0.054
_refine_ls_extinction_method none
_refine_ls_goodness_of_fit_ref 0.992
_refine_ls_hydrogen_treatment mixed
_refine_ls_matrix_type full
_refine_ls_number_parameters 696
_refine_ls_number_reflns 5857
_refine_ls_number_restraints 751
_refine_ls_restrained_S_all 0.956
_refine_ls_R_factor_all 0.0864
_refine_ls_R_factor_gt 0.0527
_refine_ls_shift/su_max 0.000
_refine_ls_shift/su_mean 0.000
_refine_ls_structure_factor_coef Fsqd
_refine_ls_weighting_details 'calc w=1/[\s^2^(Fo^2^)+(0.0868P)^2^+0.0000P] where P=(Fo^2^+2Fc^2^)/3'
_refine_ls_weighting_scheme calc
_refine_ls_wR_factor_gt 0.1330
_refine_ls_wR_factor_ref 0.1482
_reflns_number_gt 3949
_reflns_number_total 5857
_reflns_threshold_expression >2sigma(I)
_cod_data_source_file ic0006549_1.cif
_cod_data_source_block 3
_cod_database_code 4319168

loop_
_symmetry_equiv_pos_as_xyz
'x, y, z'
'-x, -y, -z'

loop_
_atom_site_label
_atom_site_type_symbol
_atom_site_fract_x
_atom_site_fract_y
_atom_site_fract_z
_atom_site_U_iso_or_equiv
_atom_site_adp_type
_atom_site_occupancy
_atom_site_symmetry_multiplicity
_atom_site_calc_flag
_atom_site_refinement_flags
_atom_site_disorder_assembly
_atom_site_disorder_group
Na1 Na 0.52420(14) 0.27806(12) 0.17549(11) 0.0401(4) Uani 1 1 d . . .
S1 S 0.49942(9) 0.17309(8) 0.30034(7) 0.0341(3) Uani 1 1 d . . .
O1 O 0.4560(2) 0.1173(2) 0.19387(18) 0.0424(7) Uani 1 1 d . . .
O2 O 0.5371(2) 0.28797(19) 0.33157(18) 0.0392(7) Uani 1 1 d . . .
S2 S 0.50193(9) 0.14132(8) 0.58714(7) 0.0325(3) Uani 1 1 d . . .
O3 O 0.4844(2) 0.2377(2) 0.64294(19) 0.0430(7) Uani 1 1 d . . .
O4 O 0.4037(2) 0.07377(19) 0.48686(18) 0.0343(7) Uani 1 1 d . . .
N1 N 0.4108(3) 0.1414(2) 0.3421(2) 0.0317(8) Uani 1 1 d . . .
C10 C 0.3276(4) 0.2037(3) 0.3535(3) 0.0405(11) Uani 1 1 d . . .
H10A H 0.3577 0.2744 0.3570 0.049 Uiso 1 1 calc R . .
H10B H 0.3242 0.2150 0.4161 0.049 Uiso 1 1 calc R . .
C11 C 0.2062(4) 0.1508(3) 0.2717(3) 0.0379(10) Uani 1 1 d D . .
C12 C 0.1305(4) 0.0653(4) 0.2652(4) 0.0579(13) Uani 1 1 d D . .
H12 H 0.1574 0.0392 0.3137 0.070 Uiso 1 1 calc R . .
C13 C 0.0174(5) 0.0168(4) 0.1905(5) 0.0769(17) Uani 1 1 d D . .
H13 H -0.0328 -0.0416 0.1879 0.092 Uiso 1 1 calc R . .
C14 C -0.0220(5) 0.0535(5) 0.1201(5) 0.0858(19) Uani 1 1 d D . .
H14 H -0.0998 0.0201 0.0683 0.103 Uiso 1 1 calc R . .
C15 C 0.0499(5) 0.1382(5) 0.1237(4) 0.0875(18) Uani 1 1 d D . .
H15 H 0.0220 0.1642 0.0753 0.105 Uiso 1 1 calc R . .
C16 C 0.1641(4) 0.1854(4) 0.1991(3) 0.0622(14) Uani 1 1 d D . .
H16 H 0.2145 0.2430 0.2007 0.075 Uiso 1 1 calc R . .
N2 N 0.5949(3) 0.1264(2) 0.3573(2) 0.0305(8) Uani 1 1 d . . .
C20 C 0.6812(3) 0.0941(3) 0.3230(3) 0.0412(11) Uani 1 1 d . . .
H20A H 0.6452 0.0691 0.2508 0.049 Uiso 1 1 calc R . .
H20B H 0.6983 0.0330 0.3370 0.049 Uiso 1 1 calc R . .
C21 C 0.7970(3) 0.1796(3) 0.3675(3) 0.0390(11) Uani 1 1 d D . .
C22 C 0.8831(4) 0.1577(4) 0.3389(4) 0.0669(15) Uani 1 1 d D . .
H22 H 0.8702 0.0877 0.2933 0.080 Uiso 1 1 calc R . .
C23 C 0.9881(4) 0.2341(4) 0.3742(4) 0.095(2) Uani 1 1 d D . .
H23 H 1.0458 0.2170 0.3521 0.114 Uiso 1 1 calc R . .
C24 C 1.0082(4) 0.3347(4) 0.4412(4) 0.0846(19) Uani 1 1 d D . .
H24 H 1.0800 0.3881 0.4658 0.101 Uiso 1 1 calc R . .
C25 C 0.9248(4) 0.3581(4) 0.4726(4) 0.0710(16) Uani 1 1 d D . .
H25 H 0.9394 0.4272 0.5207 0.085 Uiso 1 1 calc R . .
C26 C 0.8196(4) 0.2815(3) 0.4347(3) 0.0519(13) Uani 1 1 d D . .
H26 H 0.7611 0.2994 0.4554 0.062 Uiso 1 1 calc R . .
N3 N 0.4775(3) -0.0691(2) 0.3542(2) 0.0317(8) Uani 1 1 d . . .
C30 C 0.4511(3) -0.1221(3) 0.2479(3) 0.0372(10) Uani 1 1 d . . .
H30A H 0.5053 -0.1658 0.2413 0.045 Uiso 1 1 calc R . .
H30B H 0.4678 -0.0663 0.2263 0.045 Uiso 1 1 calc R . .
C31 C 0.3258(4) -0.1920(3) 0.1802(3) 0.0371(10) Uani 1 1 d D . .
C32 C 0.3006(4) -0.3017(3) 0.1381(3) 0.0472(12) Uani 1 1 d D . .
H32 H 0.3627 -0.3333 0.1532 0.057 Uiso 1 1 calc R . .
C33 C 0.1870(5) -0.3655(4) 0.0747(4) 0.0644(14) Uani 1 1 d D . .
H33 H 0.1712 -0.4407 0.0466 0.077 Uiso 1 1 calc R . .
C34 C 0.0967(5) -0.3216(4) 0.0519(4) 0.0730(16) Uani 1 1 d D . .
H34 H 0.0182 -0.3660 0.0077 0.088 Uiso 1 1 calc R . .
C35 C 0.1200(5) -0.2124(4) 0.0936(4) 0.0717(15) Uani 1 1 d D . .
H35 H 0.0571 -0.1815 0.0793 0.086 Uiso 1 1 calc R . .
C36 C 0.2338(4) -0.1483(4) 0.1556(3) 0.0542(13) Uani 1 1 d D . .
H36 H 0.2496 -0.0731 0.1818 0.065 Uiso 1 1 calc R . .
Al1 Al 0.50255(10) 0.07935(9) 0.41548(8) 0.0300(3) Uani 1 1 d DU A .
N4 N 0.5991(3) 0.1578(2) 0.5503(2) 0.0303(8) Uani 1 1 d DU . .
C40A C 0.7238(13) 0.2076(12) 0.617(2) 0.047(4) Uani 0.59(2) 1 d PDU A 1
H40A H 0.7693 0.1729 0.5836 0.056 Uiso 0.59(2) 1 calc PR A 1
H40B H 0.7404 0.1926 0.6749 0.056 Uiso 0.59(2) 1 calc PR A 1
C41A C 0.7703(15) 0.3264(11) 0.6525(14) 0.051(4) Uani 0.59(2) 1 d PDU A 1
C42A C 0.7129(15) 0.3814(11) 0.6047(14) 0.061(4) Uani 0.59(2) 1 d PDU A 1
H42A H 0.6375 0.3455 0.5500 0.073 Uiso 0.59(2) 1 calc PR A 1
C43A C 0.7641(17) 0.4904(11) 0.6356(14) 0.083(4) Uani 0.59(2) 1 d PDU A 1
H43A H 0.7250 0.5282 0.6015 0.100 Uiso 0.59(2) 1 calc PR A 1
C44A C 0.871(2) 0.5404(12) 0.7156(19) 0.101(6) Uani 0.59(2) 1 d PDU A 1
H44A H 0.9053 0.6144 0.7379 0.121 Uiso 0.59(2) 1 calc PR A 1
C45A C 0.9311(16) 0.4884(12) 0.7648(12) 0.100(5) Uani 0.59(2) 1 d PDU A 1
H45A H 1.0068 0.5250 0.8190 0.120 Uiso 0.59(2) 1 calc PR A 1
C46A C 0.8799(16) 0.3807(13) 0.7347(14) 0.084(5) Uani 0.59(2) 1 d PDU A 1
H46A H 0.9194 0.3441 0.7700 0.100 Uiso 0.59(2) 1 calc PR A 1
C40B C 0.7201(19) 0.2231(15) 0.617(3) 0.043(6) Uani 0.41(2) 1 d PDU A 2
H40C H 0.7725 0.1951 0.5888 0.052 Uiso 0.41(2) 1 calc PR A 2
H40D H 0.7420 0.2153 0.6795 0.052 Uiso 0.41(2) 1 calc PR A 2
C41B C 0.744(2) 0.3405(14) 0.641(2) 0.047(5) Uani 0.41(2) 1 d PDU A 2
C42B C 0.669(2) 0.3772(14) 0.5816(18) 0.046(4) Uani 0.41(2) 1 d PDU A 2
H42B H 0.5941 0.3307 0.5305 0.055 Uiso 0.41(2) 1 calc PR A 2
C43B C 0.703(2) 0.4826(12) 0.5966(16) 0.061(4) Uani 0.41(2) 1 d PDU A 2
H43B H 0.6516 0.5075 0.5549 0.073 Uiso 0.41(2) 1 calc PR A 2
C44B C 0.810(2) 0.5509(13) 0.6713(18) 0.079(6) Uani 0.41(2) 1 d PDU A 2
H44B H 0.8329 0.6225 0.6806 0.095 Uiso 0.41(2) 1 calc PR A 2
C45B C 0.884(3) 0.5159(17) 0.732(3) 0.091(7) Uani 0.41(2) 1 d PDU A 2
H45B H 0.9568 0.5636 0.7855 0.110 Uiso 0.41(2) 1 calc PR A 2
C46B C 0.851(2) 0.4103(14) 0.716(2) 0.068(5) Uani 0.41(2) 1 d PDU A 2
H46B H 0.9036 0.3854 0.7569 0.081 Uiso 0.41(2) 1 calc PR A 2
O50 O 0.5857(4) 0.1559(3) 0.0631(3) 0.0776(11) Uani 1 1 d . . .
C51 C 0.7065(7) 0.1832(6) 0.0939(6) 0.115(2) Uani 1 1 d . . .
H51A H 0.7213 0.1545 0.0354 0.138 Uiso 1 1 calc R . .
H51B H 0.7408 0.1475 0.1359 0.138 Uiso 1 1 calc R . .
C52 C 0.7663(5) 0.2910(6) 0.1453(6) 0.108(2) Uani 1 1 d . . .
H52A H 0.7514 0.3248 0.0994 0.130 Uiso 1 1 calc R . .
H52B H 0.8523 0.3011 0.1775 0.130 Uiso 1 1 calc R . .
O53 O 0.7274(3) 0.3405(3) 0.2182(3) 0.0807(11) Uani 1 1 d . . .
C54 C 0.7797(5) 0.4493(5) 0.2727(5) 0.097(2) Uani 1 1 d . . .
H54A H 0.7785 0.4837 0.2284 0.117 Uiso 1 1 calc R . .
H54B H 0.8630 0.4638 0.3186 0.117 Uiso 1 1 calc R . .
C55 C 0.7134(6) 0.4937(5) 0.3288(5) 0.100(2) Uani 1 1 d . . .
H55A H 0.7130 0.4590 0.3725 0.120 Uiso 1 1 calc R . .
H55B H 0.7503 0.5712 0.3693 0.120 Uiso 1 1 calc R . .
O56 O 0.5951(4) 0.4723(3) 0.2571(3) 0.0714(10) Uani 1 1 d . . .
C57 C 0.5172(7) 0.5043(4) 0.2972(5) 0.089(2) Uani 1 1 d . . .
H57A H 0.5450 0.5823 0.3373 0.107 Uiso 1 1 calc R . .
H57B H 0.5131 0.4688 0.3396 0.107 Uiso 1 1 calc R . .
C58 C 0.4008(6) 0.4737(5) 0.2149(5) 0.085(2) Uani 1 1 d . . .
H58A H 0.3433 0.4956 0.2399 0.101 Uiso 1 1 calc R . .
H58B H 0.4053 0.5094 0.1728 0.101 Uiso 1 1 calc R . .
O59 O 0.3630(3) 0.3594(3) 0.1588(3) 0.0667(10) Uani 1 1 d . . .
C60 C 0.2735(5) 0.3226(6) 0.0646(5) 0.095(2) Uani 1 1 d . . .
H60A H 0.2891 0.3689 0.0336 0.114 Uiso 1 1 calc R . .
H60B H 0.1968 0.3237 0.0667 0.114 Uiso 1 1 calc R . .
C61 C 0.2689(5) 0.2115(5) 0.0065(4) 0.0870(19) Uani 1 1 d . . .
H61A H 0.2509 0.1647 0.0363 0.104 Uiso 1 1 calc R . .
H61B H 0.2062 0.1836 -0.0616 0.104 Uiso 1 1 calc R . .
O62 O 0.3819(3) 0.2135(3) 0.0063(2) 0.0673(10) Uani 1 1 d . . .
C63 C 0.3907(6) 0.1149(5) -0.0477(4) 0.096(2) Uani 1 1 d . . .
H63A H 0.3358 0.0887 -0.1180 0.115 Uiso 1 1 calc R . .
H63B H 0.3687 0.0623 -0.0245 0.115 Uiso 1 1 calc R . .
C64 C 0.5123(6) 0.1268(4) -0.0353(4) 0.0803(18) Uani 1 1 d . . .
H64A H 0.5184 0.0588 -0.0770 0.096 Uiso 1 1 calc R . .
H64B H 0.5360 0.1822 -0.0551 0.096 Uiso 1 1 calc R . .
O1S O 0.1605(17) 0.1342(17) 0.7153(18) 0.205(8) Uani 0.562(15) 1 d PDU B 1
C1S C 0.0477(17) 0.131(2) 0.669(2) 0.214(8) Uani 0.562(15) 1 d PDU B 1
H1S1 H -0.0028 0.0566 0.6371 0.256 Uiso 0.562(15) 1 calc PR B 1
H1S2 H 0.0232 0.1734 0.7180 0.256 Uiso 0.562(15) 1 calc PR B 1
C2S C 0.0307(18) 0.166(2) 0.6059(18) 0.204(8) Uani 0.562(15) 1 d PDU B 1
H2S1 H 0.0241 0.2392 0.6308 0.245 Uiso 0.562(15) 1 calc PR B 1
H2S2 H -0.0426 0.1200 0.5455 0.245 Uiso 0.562(15) 1 calc PR B 1
C3S C 0.1333(19) 0.165(2) 0.5866(18) 0.204(8) Uani 0.562(15) 1 d PDU B 1
H3S1 H 0.1116 0.1143 0.5186 0.245 Uiso 0.562(15) 1 calc PR B 1
H3S2 H 0.1744 0.2370 0.5982 0.245 Uiso 0.562(15) 1 calc PR B 1
C4S C 0.1956(19) 0.136(2) 0.649(2) 0.211(8) Uani 0.562(15) 1 d PDU B 1
H4S1 H 0.2775 0.1834 0.6832 0.254 Uiso 0.562(15) 1 calc PR B 1
H4S2 H 0.1978 0.0631 0.6130 0.254 Uiso 0.562(15) 1 calc PR B 1
O1S' O 0.1463(17) 0.181(2) 0.7629(16) 0.177(7) Uani 0.438(15) 1 d PDU B 2
C1S' C 0.064(2) 0.217(3) 0.721(2) 0.176(7) Uani 0.438(15) 1 d PDU B 2
H1S3 H -0.0127 0.1609 0.6878 0.211 Uiso 0.438(15) 1 calc PR B 2
H1S4 H 0.0599 0.2787 0.7721 0.211 Uiso 0.438(15) 1 calc PR B 2
C2S' C 0.079(2) 0.245(3) 0.659(2) 0.192(8) Uani 0.438(15) 1 d PDU B 2
H2S3 H 0.0847 0.3212 0.6767 0.231 Uiso 0.438(15) 1 calc PR B 2
H2S4 H 0.0141 0.2019 0.5922 0.231 Uiso 0.438(15) 1 calc PR B 2
C3S' C 0.191(3) 0.226(3) 0.664(3) 0.201(8) Uani 0.438(15) 1 d PDU B 2
H3S3 H 0.1786 0.1622 0.6052 0.241 Uiso 0.438(15) 1 calc PR B 2
H3S4 H 0.2454 0.2881 0.6700 0.241 Uiso 0.438(15) 1 calc PR B 2
C4S' C 0.2300(18) 0.211(3) 0.741(3) 0.208(9) Uani 0.438(15) 1 d PDU B 2
H4S3 H 0.2885 0.2771 0.7961 0.250 Uiso 0.438(15) 1 calc PR B 2
H4S4 H 0.2710 0.1551 0.7312 0.250 Uiso 0.438(15) 1 calc PR B 2
O11S O 0.6518(17) 0.5440(17) 0.0745(16) 0.211(6) Uani 0.50 1 d PDU C -1
C11S C 0.560(3) 0.434(3) 0.014(3) 0.241(13) Uani 0.50 1 d PDU C -1
H11A H 0.5938 0.3806 -0.0173 0.289 Uiso 0.50 1 calc PR C -1
H11B H 0.5337 0.4109 0.0563 0.289 Uiso 0.50 1 calc PR C -1
C12S C 0.461(3) 0.4441(15) -0.0602(19) 0.176(8) Uani 0.50 1 d PDU C -1
H12A H 0.4764 0.4383 -0.1172 0.211 Uiso 0.50 1 calc PR C -1
H12B H 0.3875 0.3887 -0.0830 0.211 Uiso 0.50 1 calc PR C -1
C13S C 0.454(2) 0.548(2) -0.0108(16) 0.135(6) Uani 0.50 1 d PDU C -1
H13A H 0.3827 0.5419 0.0007 0.161 Uiso 0.50 1 calc PR C -1
H13B H 0.4468 0.5868 -0.0526 0.161 Uiso 0.50 1 calc PR C -1
C14S C 0.560(2) 0.6090(16) 0.084(2) 0.160(7) Uani 0.50 1 d PDU C -1
H14A H 0.5430 0.6114 0.1395 0.192 Uiso 0.50 1 calc PR C -1
H14B H 0.5905 0.6827 0.0938 0.192 Uiso 0.50 1 calc PR C -1

loop_
_atom_site_aniso_label
_atom_site_aniso_U_11
_atom_site_aniso_U_22
_atom_site_aniso_U_33
_atom_site_aniso_U_23
_atom_site_aniso_U_13
_atom_site_aniso_U_12
Na1 0.0549(10) 0.0354(9) 0.0380(9) 0.0197(8) 0.0252(8) 0.0128(8)
S1 0.0453(7) 0.0288(6) 0.0357(6) 0.0172(5) 0.0223(5) 0.0107(5)
O1 0.0608(19) 0.0385(17) 0.0299(16) 0.0148(14) 0.0233(14) 0.0101(14)
O2 0.0548(18) 0.0290(16) 0.0428(17) 0.0195(14) 0.0269(15) 0.0117(14)
S2 0.0441(7) 0.0243(6) 0.0342(6) 0.0130(5) 0.0220(5) 0.0101(5)
O3 0.069(2) 0.0256(16) 0.0449(17) 0.0138(14) 0.0348(16) 0.0199(14)
O4 0.0368(16) 0.0347(16) 0.0358(16) 0.0185(14) 0.0175(13) 0.0099(13)
N1 0.038(2) 0.0309(19) 0.040(2) 0.0217(16) 0.0243(17) 0.0156(16)
C10 0.050(3) 0.038(3) 0.047(3) 0.022(2) 0.029(2) 0.024(2)
C11 0.048(3) 0.038(3) 0.044(3) 0.020(2) 0.032(2) 0.023(2)
C12 0.062(4) 0.045(3) 0.071(4) 0.025(3) 0.034(3) 0.018(3)
C13 0.059(4) 0.060(4) 0.098(5) 0.013(4) 0.043(4) 0.008(3)
C14 0.045(4) 0.098(5) 0.079(4) 0.009(4) 0.018(3) 0.021(4)
C15 0.072(4) 0.116(5) 0.075(4) 0.054(4) 0.018(4) 0.036(4)
C16 0.052(3) 0.081(4) 0.067(4) 0.044(3) 0.027(3) 0.023(3)
N2 0.035(2) 0.0286(19) 0.0395(19) 0.0212(16) 0.0216(16) 0.0128(15)
C20 0.045(3) 0.036(3) 0.050(3) 0.017(2) 0.029(2) 0.013(2)
C21 0.037(3) 0.040(3) 0.043(3) 0.016(2) 0.022(2) 0.012(2)
C22 0.052(3) 0.050(3) 0.079(4) 0.002(3) 0.037(3) 0.008(3)
C23 0.055(4) 0.071(4) 0.131(5) 0.000(4) 0.058(4) 0.006(3)
C24 0.044(3) 0.071(4) 0.102(5) 0.003(4) 0.035(3) -0.008(3)
C25 0.054(3) 0.056(3) 0.075(4) 0.001(3) 0.033(3) -0.004(3)
C26 0.051(3) 0.053(3) 0.052(3) 0.012(3) 0.034(3) 0.008(3)
N3 0.046(2) 0.0260(19) 0.0266(18) 0.0119(15) 0.0205(16) 0.0075(16)
C30 0.054(3) 0.033(2) 0.034(2) 0.016(2) 0.026(2) 0.013(2)
C31 0.056(3) 0.031(3) 0.025(2) 0.011(2) 0.019(2) 0.012(2)
C32 0.053(3) 0.037(3) 0.048(3) 0.015(2) 0.022(3) 0.013(2)
C33 0.068(4) 0.038(3) 0.066(4) 0.010(3) 0.023(3) 0.008(3)
C34 0.056(4) 0.072(4) 0.051(3) 0.010(3) 0.006(3) -0.004(3)
C35 0.065(4) 0.071(4) 0.052(3) 0.017(3) 0.004(3) 0.029(3)
C36 0.070(4) 0.038(3) 0.037(3) 0.009(2) 0.010(3) 0.023(3)
Al1 0.0379(7) 0.0246(7) 0.0329(7) 0.0145(6) 0.0191(6) 0.0088(6)
N4 0.0351(19) 0.0269(18) 0.0293(18) 0.0115(15) 0.0171(15) 0.0028(15)
C40A 0.046(6) 0.051(6) 0.044(7) 0.022(6) 0.021(5) 0.006(5)
C41A 0.051(7) 0.045(6) 0.040(7) -0.004(5) 0.031(5) -0.012(5)
C42A 0.070(9) 0.038(5) 0.066(9) 0.000(5) 0.047(7) 0.000(5)
C43A 0.096(11) 0.045(6) 0.104(10) 0.009(7) 0.067(8) 0.004(8)
C44A 0.096(12) 0.044(8) 0.126(14) -0.011(7) 0.069(9) -0.016(7)
C45A 0.084(10) 0.081(9) 0.079(9) -0.010(6) 0.039(7) -0.033(7)
C46A 0.074(10) 0.082(8) 0.057(7) 0.006(6) 0.029(6) -0.028(8)
C40B 0.048(9) 0.047(7) 0.036(10) 0.022(8) 0.018(7) 0.013(7)
C41B 0.050(10) 0.034(6) 0.051(10) 0.010(6) 0.030(7) -0.004(6)
C42B 0.076(12) 0.022(6) 0.050(9) 0.012(6) 0.045(8) 0.003(7)
C43B 0.103(12) 0.025(7) 0.085(11) 0.017(7) 0.077(8) 0.020(8)
C44B 0.103(14) 0.026(8) 0.110(14) 0.002(8) 0.081(10) -0.008(8)
C45B 0.092(13) 0.048(9) 0.102(15) -0.005(10) 0.055(9) -0.011(10)
C46B 0.053(9) 0.059(8) 0.072(12) 0.006(7) 0.036(7) -0.004(7)
O50 0.095(3) 0.083(3) 0.068(3) 0.026(2) 0.053(2) 0.029(2)
C51 0.109(6) 0.106(6) 0.139(7) 0.031(5) 0.083(5) 0.034(5)
C52 0.076(5) 0.114(6) 0.152(7) 0.046(5) 0.080(5) 0.025(4)
O53 0.062(2) 0.080(3) 0.077(3) 0.020(2) 0.026(2) 0.002(2)
C54 0.085(5) 0.080(5) 0.085(5) 0.021(4) 0.021(4) -0.012(4)
C55 0.105(5) 0.058(4) 0.070(4) -0.007(3) 0.017(4) -0.022(4)
O56 0.114(3) 0.043(2) 0.068(2) 0.0200(18) 0.055(3) 0.019(2)
C57 0.166(7) 0.039(3) 0.094(5) 0.031(3) 0.083(5) 0.045(4)
C58 0.148(6) 0.074(5) 0.129(6) 0.075(4) 0.113(5) 0.081(4)
O59 0.075(3) 0.086(3) 0.082(3) 0.060(2) 0.050(2) 0.044(2)
C60 0.063(4) 0.143(7) 0.122(6) 0.092(5) 0.046(4) 0.047(4)
C61 0.055(4) 0.110(6) 0.072(4) 0.044(4) 0.009(3) -0.007(4)
O62 0.082(3) 0.062(2) 0.046(2) 0.0199(18) 0.0234(19) 0.0074(19)
C63 0.127(6) 0.069(5) 0.058(4) 0.014(3) 0.022(4) 0.017(4)
C64 0.135(6) 0.073(4) 0.043(4) 0.019(3) 0.050(4) 0.047(4)
O1S 0.165(11) 0.194(13) 0.282(19) 0.171(15) 0.051(12) 0.082(10)
C1S 0.144(10) 0.241(18) 0.295(19) 0.194(16) 0.060(11) 0.064(14)
C2S 0.136(13) 0.29(2) 0.228(18) 0.161(15) 0.057(12) 0.101(14)
C3S 0.152(15) 0.28(2) 0.223(18) 0.135(15) 0.075(13) 0.133(14)
C4S 0.172(12) 0.210(16) 0.31(2) 0.170(16) 0.088(13) 0.120(13)
O1S' 0.110(10) 0.294(19) 0.190(14) 0.156(13) 0.067(9) 0.102(11)
C1S' 0.176(13) 0.227(19) 0.236(19) 0.186(15) 0.103(13) 0.116(14)
C2S' 0.178(15) 0.223(19) 0.27(2) 0.189(16) 0.113(14) 0.080(15)
C3S' 0.173(16) 0.229(19) 0.28(2) 0.178(18) 0.117(15) 0.071(15)
C4S' 0.125(11) 0.26(2) 0.28(2) 0.180(17) 0.074(13) 0.036(13)
O11S 0.268(16) 0.237(14) 0.312(17) 0.225(14) 0.187(13) 0.156(12)
C11S 0.32(2) 0.176(13) 0.32(2) 0.145(17) 0.158(18) 0.195(12)
C12S 0.34(2) 0.135(14) 0.225(17) 0.166(11) 0.191(15) 0.135(15)
C13S 0.275(17) 0.165(15) 0.191(14) 0.170(12) 0.210(12) 0.176(13)
C14S 0.29(2) 0.144(14) 0.233(15) 0.178(13) 0.192(13) 0.133(14)

loop_
_atom_type_symbol
_atom_type_description
_atom_type_scat_dispersion_real
_atom_type_scat_dispersion_imag
_atom_type_scat_source
C C 0.0033 0.0016 'International Tables Vol C Tables 4.2.6.8 and 6.1.1.4'
H H 0.0000 0.0000 'International Tables Vol C Tables 4.2.6.8 and 6.1.1.4'
N N 0.0061 0.0033 'International Tables Vol C Tables 4.2.6.8 and 6.1.1.4'
O O 0.0106 0.0060 'International Tables Vol C Tables 4.2.6.8 and 6.1.1.4'
Na Na 0.0362 0.0249 'International Tables Vol C Tables 4.2.6.8 and 6.1.1.4'
Al Al 0.0645 0.0514 'International Tables Vol C Tables 4.2.6.8 and 6.1.1.4'
S S 0.1246 0.1234 'International Tables Vol C Tables 4.2.6.8 and 6.1.1.4'

loop_
_geom_angle_atom_site_label_1
_geom_angle_atom_site_label_2
_geom_angle_atom_site_label_3
_geom_angle
_geom_angle_site_symmetry_1
_geom_angle_site_symmetry_3
_geom_angle_publ_flag
O53 Na1 O62 118.80(13) . . ?
O53 Na1 O2 100.16(12) . . ?
O62 Na1 O2 140.68(12) . . ?
O53 Na1 O56 68.89(14) . . ?
O62 Na1 O56 111.80(14) . . ?
O2 Na1 O56 85.90(11) . . ?
O53 Na1 O59 134.41(15) . . ?
O62 Na1 O59 68.03(13) . . ?
O2 Na1 O59 89.19(11) . . ?
O56 Na1 O59 67.42(14) . . ?
O53 Na1 O1 118.39(13) . . ?
O62 Na1 O1 95.40(11) . . ?
O2 Na1 O1 58.60(9) . . ?
O56 Na1 O1 144.19(11) . . ?
O59 Na1 O1 104.63(11) . . ?
O53 Na1 O50 67.45(14) . . ?
O62 Na1 O50 68.42(14) . . ?
O2 Na1 O50 128.41(13) . . ?
O56 Na1 O50 127.95(13) . . ?
O59 Na1 O50 136.30(14) . . ?
O1 Na1 O50 82.86(11) . . ?
O53 Na1 S1 108.96(11) . . ?
O62 Na1 S1 121.74(10) . . ?
O2 Na1 S1 29.37(6) . . ?
O56 Na1 S1 115.25(10) . . ?
O59 Na1 S1 100.84(9) . . ?
O1 Na1 S1 29.53(6) . . ?
O50 Na1 S1 104.71(10) . . ?
O53 Na1 C55 48.58(16) . . ?
O62 Na1 C55 133.88(17) . . ?
O2 Na1 C55 75.92(15) . . ?
O56 Na1 C55 26.81(15) . . ?
O59 Na1 C55 92.38(18) . . ?
O1 Na1 C55 130.49(16) . . ?
O50 Na1 C55 115.56(17) . . ?
S1 Na1 C55 102.28(14) . . ?
O53 Na1 C57 92.66(17) . . ?
O62 Na1 C57 109.51(17) . . ?
O2 Na1 C57 71.35(13) . . ?
O56 Na1 C57 25.72(14) . . ?
O59 Na1 C57 48.24(16) . . ?
O1 Na1 C57 123.83(13) . . ?
O50 Na1 C57 152.87(15) . . ?
S1 Na1 C57 99.06(12) . . ?
C55 Na1 C57 45.15(19) . . ?
O2 S1 O1 109.82(15) . . ?
O2 S1 N2 115.42(16) . . ?
O1 S1 N2 111.61(16) . . ?
O2 S1 N1 111.64(15) . . ?
O1 S1 N1 115.24(16) . . ?
N2 S1 N1 92.31(15) . . ?
O2 S1 Al1 125.56(11) . . ?
O1 S1 Al1 124.60(12) . . ?
N2 S1 Al1 47.39(10) . . ?
N1 S1 Al1 44.93(11) . . ?
O2 S1 Na1 54.55(10) . . ?
O1 S1 Na1 56.04(11) . . ?
N2 S1 Na1 126.02(11) . . ?
N1 S1 Na1 141.64(12) . . ?
Al1 S1 Na1 173.39(6) . . ?
S1 O1 Na1 94.43(13) . . ?
S1 O2 Na1 96.08(13) . . ?
O3 S2 O4 115.86(16) . . ?
O3 S2 N4 115.02(16) . . ?
O4 S2 N4 95.09(15) . . ?
O3 S2 N3 109.76(16) . 2_656 ?
O4 S2 N3 107.33(15) . 2_656 ?
N4 S2 N3 112.97(16) . 2_656 ?
O3 S2 Al1 129.04(12) . . ?
O4 S2 Al1 49.90(9) . . ?
N4 S2 Al1 45.19(11) . . ?
N3 S2 Al1 121.19(11) 2_656 . ?
S2 O4 Al1 95.38(12) . . ?
C10 N1 S1 119.3(2) . . ?
C10 N1 Al1 134.8(2) . . ?
S1 N1 Al1 97.80(15) . . ?
N1 C10 C11 112.9(3) . . ?
C16 C11 C12 117.2(4) . . ?
C16 C11 C10 121.2(4) . . ?
C12 C11 C10 121.6(4) . . ?
C13 C12 C11 122.0(5) . . ?
C14 C13 C12 119.5(5) . . ?
C13 C14 C15 120.5(5) . . ?
C14 C15 C16 119.2(5) . . ?
C11 C16 C15 121.6(5) . . ?
C20 N2 S1 120.3(3) . . ?
C20 N2 Al1 137.8(3) . . ?
S1 N2 Al1 95.22(14) . . ?
N2 C20 C21 115.4(3) . . ?
C22 C21 C26 117.2(4) . . ?
C22 C21 C20 119.9(4) . . ?
C26 C21 C20 122.9(3) . . ?
C21 C22 C23 122.1(4) . . ?
C24 C23 C22 119.3(4) . . ?
C25 C24 C23 119.7(5) . . ?
C24 C25 C26 120.0(4) . . ?
C21 C26 C25 121.6(4) . . ?
C30 N3 S2 116.6(2) . 2_656 ?
C30 N3 Al1 119.9(2) . . ?
S2 N3 Al1 123.13(17) 2_656 . ?
N3 C30 C31 114.7(3) . . ?
C36 C31 C32 118.3(4) . . ?
C36 C31 C30 121.0(4) . . ?
C32 C31 C30 120.7(4) . . ?
C33 C32 C31 120.8(4) . . ?
C34 C33 C32 120.4(4) . . ?
C33 C34 C35 119.6(5) . . ?
C36 C35 C34 120.2(5) . . ?
C35 C36 C31 120.7(4) . . ?
N1 Al1 N4 120.63(14) . . ?
N1 Al1 N3 117.94(14) . . ?
N4 Al1 N3 120.79(14) . . ?
N1 Al1 N2 74.66(13) . . ?
N4 Al1 N2 103.05(13) . . ?
N3 Al1 N2 99.54(13) . . ?
N1 Al1 O4 94.32(12) . . ?
N4 Al1 O4 71.53(12) . . ?
N3 Al1 O4 96.61(12) . . ?
N2 Al1 O4 163.39(13) . . ?
N1 Al1 S2 110.46(10) . . ?
N4 Al1 S2 36.82(9) . . ?
N3 Al1 S2 112.59(10) . . ?
N2 Al1 S2 137.70(11) . . ?
O4 Al1 S2 34.72(7) . . ?
N1 Al1 S1 37.27(9) . . ?
N4 Al1 S1 117.88(10) . . ?
N3 Al1 S1 113.20(10) . . ?
N2 Al1 S1 37.39(9) . . ?
O4 Al1 S1 130.57(9) . . ?
S2 Al1 S1 133.50(5) . . ?
C40A N4 C40B 8.9(13) . . ?
C40A N4 S2 122.7(15) . . ?
C40B N4 S2 122(2) . . ?
C40A N4 Al1 138.6(15) . . ?
C40B N4 Al1 140(2) . . ?
S2 N4 Al1 98.00(16) . . ?
N4 C40A C41A 117.1(10) . . ?
C42A C41A C46A 119.1(9) . . ?
C42A C41A C40A 122.7(10) . . ?
C46A C41A C40A 118.2(10) . . ?
C41A C42A C43A 120.9(10) . . ?
C44A C43A C42A 118.4(11) . . ?
C45A C44A C43A 122.4(12) . . ?
C44A C45A C46A 119.2(11) . . ?
C45A C46A C41A 120.1(10) . . ?
N4 C40B C41B 115.6(14) . . ?
C46B C41B C42B 118.9(11) . . ?
C46B C41B C40B 119.0(13) . . ?
C42B C41B C40B 121.4(12) . . ?
C41B C42B C43B 119.8(12) . . ?
C44B C43B C42B 120.4(12) . . ?
C45B C44B C43B 120.2(13) . . ?
C44B C45B C46B 119.3(14) . . ?
C41B C46B C45B 121.4(13) . . ?
C51 O50 C64 118.2(5) . . ?
C51 O50 Na1 113.5(4) . . ?
C64 O50 Na1 112.9(3) . . ?
O50 C51 C52 116.3(6) . . ?
C51 C52 O53 110.0(5) . . ?
C54 O53 C52 115.0(5) . . ?
C54 O53 Na1 116.0(4) . . ?
C52 O53 Na1 117.1(3) . . ?
O53 C54 C55 109.2(5) . . ?
O56 C55 C54 106.3(5) . . ?
O56 C55 Na1 50.1(2) . . ?
C54 C55 Na1 81.1(3) . . ?
C57 O56 C55 114.4(5) . . ?
C57 O56 Na1 105.5(3) . . ?
C55 O56 Na1 103.1(3) . . ?
O56 C57 C58 107.3(5) . . ?
O56 C57 Na1 48.7(2) . . ?
C58 C57 Na1 84.2(3) . . ?
O59 C58 C57 108.5(4) . . ?
C60 O59 C58 114.6(5) . . ?
C60 O59 Na1 116.0(3) . . ?
C58 O59 Na1 114.5(3) . . ?
O59 C60 C61 108.4(5) . . ?
O62 C61 C60 108.1(4) . . ?
C63 O62 C61 115.0(5) . . ?
C63 O62 Na1 108.6(3) . . ?
C61 O62 Na1 106.4(3) . . ?
O62 C63 C64 109.2(5) . . ?
O50 C64 C63 108.2(4) . . ?
C4S O1S C1S 99.2(15) . . ?
C2S C1S O1S 113.3(14) . . ?
C2S C1S C4S 76.2(10) . . ?
O1S C1S C4S 39.9(8) . . ?
C1S C2S C3S 104.9(12) . . ?
C4S C3S C2S 101.3(13) . . ?
C3S C4S O1S 116.1(15) . . ?
C3S C4S C1S 77.4(10) . . ?
O1S C4S C1S 40.9(8) . . ?
C1S' O1S' C4S' 103.6(16) . . ?
C2S' C1S' O1S' 113.1(15) . . ?
C2S' C1S' C4S' 75.6(11) . . ?
O1S' C1S' C4S' 38.6(9) . . ?
C1S' C2S' C3S' 103.8(13) . . ?
C4S' C3S' C2S' 101.5(15) . . ?
C3S' C4S' O1S' 112.6(17) . . ?
C3S' C4S' C1S' 77.6(11) . . ?
O1S' C4S' C1S' 37.9(8) . . ?
C11S O11S C14S 96(2) . . ?
C12S C11S O11S 107(2) . . ?
C13S C12S C11S 103.9(18) . . ?
C12S C13S C14S 110.5(17) . . ?
C13S C14S O11S 103(2) . . ?

loop_
_geom_bond_atom_site_label_1
_geom_bond_atom_site_label_2
_geom_bond_distance
_geom_bond_site_symmetry_2
_geom_bond_publ_flag
Na1 O53 2.370(4) . ?
Na1 O62 2.413(4) . ?
Na1 O2 2.427(3) . ?
Na1 O56 2.442(4) . ?
Na1 O59 2.446(4) . ?
Na1 O1 2.464(3) . ?
Na1 O50 2.466(4) . ?
Na1 S1 2.9622(17) . ?
Na1 C55 3.102(6) . ?
Na1 C57 3.130(5) . ?
S1 O2 1.461(3) . ?
S1 O1 1.464(3) . ?
S1 N2 1.599(3) . ?
S1 N1 1.602(3) . ?
S1 Al1 2.6214(14) . ?
S2 O3 1.438(3) . ?
S2 O4 1.495(3) . ?
S2 N4 1.581(3) . ?
S2 N3 1.597(3) 2_656 ?
S2 Al1 2.6134(14) . ?
O4 Al1 2.008(2) . ?
N1 C10 1.478(5) . ?
N1 Al1 1.869(3) . ?
C10 C11 1.487(5) . ?
C11 C16 1.382(5) . ?
C11 C12 1.384(5) . ?
C12 C13 1.377(6) . ?
C13 C14 1.368(7) . ?
C14 C15 1.373(7) . ?
C15 C16 1.389(6) . ?
N2 C20 1.456(4) . ?
N2 Al1 1.937(3) . ?
C20 C21 1.514(5) . ?
C21 C22 1.367(5) . ?
C21 C26 1.374(5) . ?
C22 C23 1.380(6) . ?
C23 C24 1.367(6) . ?
C24 C25 1.365(6) . ?
C25 C26 1.375(5) . ?
N3 C30 1.501(4) . ?
N3 S2 1.597(3) 2_656 ?
N3 Al1 1.891(3) . ?
C30 C31 1.508(5) . ?
C31 C36 1.384(5) . ?
C31 C32 1.384(5) . ?
C32 C33 1.372(6) . ?
C33 C34 1.365(6) . ?
C34 C35 1.379(6) . ?
C35 C36 1.373(6) . ?
Al1 N4 1.872(3) . ?
N4 C40A 1.451(10) . ?
N4 C40B 1.453(13) . ?
C40A C41A 1.510(10) . ?
C41A C42A 1.367(10) . ?
C41A C46A 1.398(10) . ?
C42A C43A 1.408(10) . ?
C43A C44A 1.362(11) . ?
C44A C45A 1.359(11) . ?
C45A C46A 1.394(11) . ?
C40B C41B 1.514(13) . ?
C41B C46B 1.380(12) . ?
C41B C42B 1.381(12) . ?
C42B C43B 1.391(11) . ?
C43B C44B 1.374(12) . ?
C44B C45B 1.370(13) . ?
C45B C46B 1.386(13) . ?
O50 C51 1.382(7) . ?
O50 C64 1.392(6) . ?
C51 C52 1.385(8) . ?
C52 O53 1.437(6) . ?
O53 C54 1.386(6) . ?
C54 C55 1.493(8) . ?
C55 O56 1.436(7) . ?
O56 C57 1.410(6) . ?
C57 C58 1.465(8) . ?
C58 O59 1.446(6) . ?
O59 C60 1.386(7) . ?
C60 C61 1.493(8) . ?
C61 O62 1.435(6) . ?
O62 C63 1.400(6) . ?
C63 C64 1.464(8) . ?
O1S C4S 1.313(15) . ?
O1S C1S 1.340(14) . ?
C1S C2S 1.242(15) . ?
C1S C4S 2.02(2) . ?
C2S C3S 1.450(17) . ?
C3S C4S 1.269(15) . ?
O1S' C1S' 1.286(14) . ?
O1S' C4S' 1.306(16) . ?
C1S' C2S' 1.272(15) . ?
C1S' C4S' 2.04(2) . ?
C2S' C3S' 1.461(19) . ?
C3S' C4S' 1.266(17) . ?
O11S C11S 1.53(3) . ?
O11S C14S 1.59(2) . ?
C11S C12S 1.45(2) . ?
C12S C13S 1.43(3) . ?
C13S C14S 1.478(19) . ?

loop_
_geom_torsion_atom_site_label_1
_geom_torsion_atom_site_label_2
_geom_torsion_atom_site_label_3
_geom_torsion_atom_site_label_4
_geom_torsion
_geom_torsion_site_symmetry_1
_geom_torsion_site_symmetry_2
_geom_torsion_site_symmetry_3
_geom_torsion_site_symmetry_4
_geom_torsion_publ_flag
O53 Na1 S1 O2 76.68(17) . . . . ?
O62 Na1 S1 O2 -139.07(18) . . . . ?
O56 Na1 S1 O2 1.70(18) . . . . ?
O59 Na1 S1 O2 -68.31(17) . . . . ?
O1 Na1 S1 O2 -168.9(2) . . . . ?
O50 Na1 S1 O2 147.48(18) . . . . ?
C55 Na1 S1 O2 26.6(2) . . . . ?
C57 Na1 S1 O2 -19.31(19) . . . . ?
O53 Na1 S1 O1 -114.41(18) . . . . ?
O62 Na1 S1 O1 29.83(18) . . . . ?
O2 Na1 S1 O1 168.9(2) . . . . ?
O56 Na1 S1 O1 170.60(19) . . . . ?
O59 Na1 S1 O1 100.59(17) . . . . ?
O50 Na1 S1 O1 -43.62(17) . . . . ?
C55 Na1 S1 O1 -164.5(2) . . . . ?
C57 Na1 S1 O1 149.6(2) . . . . ?
O53 Na1 S1 N2 -21.01(19) . . . . ?
O62 Na1 S1 N2 123.23(18) . . . . ?
O2 Na1 S1 N2 -97.7(2) . . . . ?
O56 Na1 S1 N2 -96.00(19) . . . . ?
O59 Na1 S1 N2 -166.00(17) . . . . ?
O1 Na1 S1 N2 93.4(2) . . . . ?
O50 Na1 S1 N2 49.78(19) . . . . ?
C55 Na1 S1 N2 -71.1(2) . . . . ?
C57 Na1 S1 N2 -117.0(2) . . . . ?
O53 Na1 S1 N1 156.9(2) . . . . ?
O62 Na1 S1 N1 -58.9(2) . . . . ?
O2 Na1 S1 N1 80.2(2) . . . . ?
O56 Na1 S1 N1 81.9(2) . . . . ?
O59 Na1 S1 N1 11.9(2) . . . . ?
O1 Na1 S1 N1 -88.7(2) . . . . ?
O50 Na1 S1 N1 -132.3(2) . . . . ?
C55 Na1 S1 N1 106.8(2) . . . . ?
C57 Na1 S1 N1 60.9(2) . . . . ?
O2 S1 O1 Na1 9.60(17) . . . . ?
N2 S1 O1 Na1 -119.72(14) . . . . ?
N1 S1 O1 Na1 136.70(14) . . . . ?
Al1 S1 O1 Na1 -172.03(7) . . . . ?
O53 Na1 O1 S1 78.20(17) . . . . ?
O62 Na1 O1 S1 -154.85(15) . . . . ?
O2 Na1 O1 S1 -6.35(11) . . . . ?
O56 Na1 O1 S1 -14.6(3) . . . . ?
O59 Na1 O1 S1 -86.18(16) . . . . ?
O50 Na1 O1 S1 137.74(16) . . . . ?
C55 Na1 O1 S1 20.0(3) . . . . ?
C57 Na1 O1 S1 -37.0(2) . . . . ?
O1 S1 O2 Na1 -9.77(17) . . . . ?
N2 S1 O2 Na1 117.44(14) . . . . ?
N1 S1 O2 Na1 -138.86(14) . . . . ?
Al1 S1 O2 Na1 171.88(7) . . . . ?
O53 Na1 O2 S1 -110.78(16) . . . . ?
O62 Na1 O2 S1 61.5(2) . . . . ?
O56 Na1 O2 S1 -178.46(16) . . . . ?
O59 Na1 O2 S1 114.12(15) . . . . ?
O1 Na1 O2 S1 6.38(12) . . . . ?
O50 Na1 O2 S1 -41.6(2) . . . . ?
C55 Na1 O2 S1 -153.2(2) . . . . ?
C57 Na1 O2 S1 159.8(2) . . . . ?
O3 S2 O4 Al1 120.46(15) . . . . ?
N4 S2 O4 Al1 -0.53(15) . . . . ?
N3 S2 O4 Al1 -116.52(14) 2_656 . . . ?
O2 S1 N1 C10 33.9(3) . . . . ?
O1 S1 N1 C10 -92.2(3) . . . . ?
N2 S1 N1 C10 152.5(3) . . . . ?
Al1 S1 N1 C10 153.2(4) . . . . ?
Na1 S1 N1 C10 -25.8(4) . . . . ?
O2 S1 N1 Al1 -119.23(16) . . . . ?
O1 S1 N1 Al1 114.60(17) . . . . ?
N2 S1 N1 Al1 -0.65(17) . . . . ?
Na1 S1 N1 Al1 -178.94(9) . . . . ?
S1 N1 C10 C11 99.9(4) . . . . ?
Al1 N1 C10 C11 -119.1(4) . . . . ?
N1 C10 C11 C16 -104.1(4) . . . . ?
N1 C10 C11 C12 76.2(4) . . . . ?
C16 C11 C12 C13 -0.7(6) . . . . ?
C10 C11 C12 C13 179.0(4) . . . . ?
C11 C12 C13 C14 0.2(7) . . . . ?
C12 C13 C14 C15 -0.3(8) . . . . ?
C13 C14 C15 C16 0.9(9) . . . . ?
C12 C11 C16 C15 1.3(7) . . . . ?
C10 C11 C16 C15 -178.4(4) . . . . ?
C14 C15 C16 C11 -1.4(8) . . . . ?
O2 S1 N2 C20 -87.8(3) . . . . ?
O1 S1 N2 C20 38.5(3) . . . . ?
N1 S1 N2 C20 156.8(3) . . . . ?
Al1 S1 N2 C20 156.2(4) . . . . ?
Na1 S1 N2 C20 -24.5(3) . . . . ?
O2 S1 N2 Al1 115.96(15) . . . . ?
O1 S1 N2 Al1 -117.74(15) . . . . ?
N1 S1 N2 Al1 0.63(16) . . . . ?
Na1 S1 N2 Al1 179.32(7) . . . . ?
S1 N2 C20 C21 91.4(4) . . . . ?
Al1 N2 C20 C21 -125.4(4) . . . . ?
N2 C20 C21 C22 -178.9(4) . . . . ?
N2 C20 C21 C26 -1.0(6) . . . . ?
C26 C21 C22 C23 -0.9(7) . . . . ?
C20 C21 C22 C23 177.2(5) . . . . ?
C21 C22 C23 C24 1.1(9) . . . . ?
C22 C23 C24 C25 0.4(10) . . . . ?
C23 C24 C25 C26 -2.0(9) . . . . ?
C22 C21 C26 C25 -0.8(7) . . . . ?
C20 C21 C26 C25 -178.8(4) . . . . ?
C24 C25 C26 C21 2.2(8) . . . . ?
S2 N3 C30 C31 78.0(4) 2_656 . . . ?
Al1 N3 C30 C31 -109.1(3) . . . . ?
N3 C30 C31 C36 74.6(5) . . . . ?
N3 C30 C31 C32 -108.0(4) . . . . ?
C36 C31 C32 C33 -1.1(6) . . . . ?
C30 C31 C32 C33 -178.5(4) . . . . ?
C31 C32 C33 C34 0.2(7) . . . . ?
C32 C33 C34 C35 -0.5(8) . . . . ?
C33 C34 C35 C36 1.7(8) . . . . ?
C34 C35 C36 C31 -2.6(7) . . . . ?
C32 C31 C36 C35 2.3(6) . . . . ?
C30 C31 C36 C35 179.7(4) . . . . ?
C10 N1 Al1 N4 -49.5(4) . . . . ?
S1 N1 Al1 N4 96.85(17) . . . . ?
C10 N1 Al1 N3 121.4(3) . . . . ?
S1 N1 Al1 N3 -92.25(17) . . . . ?
C10 N1 Al1 N2 -145.8(4) . . . . ?
S1 N1 Al1 N2 0.56(14) . . . . ?
C10 N1 Al1 O4 21.6(4) . . . . ?
S1 N1 Al1 O4 167.92(14) . . . . ?
C10 N1 Al1 S2 -10.0(4) . . . . ?
S1 N1 Al1 S2 136.31(11) . . . . ?
C10 N1 Al1 S1 -146.3(4) . . . . ?
C30 N3 Al1 N1 37.4(3) . . . . ?
S2 N3 Al1 N1 -150.21(18) 2_656 . . . ?
C30 N3 Al1 N4 -151.7(2) . . . . ?
S2 N3 Al1 N4 20.7(3) 2_656 . . . ?
C30 N3 Al1 N2 -40.2(3) . . . . ?
S2 N3 Al1 N2 132.2(2) 2_656 . . . ?
C30 N3 Al1 O4 135.9(3) . . . . ?
S2 N3 Al1 O4 -51.7(2) 2_656 . . . ?
C30 N3 Al1 S2 167.9(2) . . . . ?
S2 N3 Al1 S2 -19.7(2) 2_656 . . . ?
C30 N3 Al1 S1 -3.8(3) . . . . ?
S2 N3 Al1 S1 168.62(16) 2_656 . . . ?
C20 N2 Al1 N1 -149.3(4) . . . . ?
S1 N2 Al1 N1 -0.56(14) . . . . ?
C20 N2 Al1 N4 92.1(4) . . . . ?
S1 N2 Al1 N4 -119.16(15) . . . . ?
C20 N2 Al1 N3 -32.8(4) . . . . ?
S1 N2 Al1 N3 115.97(15) . . . . ?
C20 N2 Al1 O4 161.0(4) . . . . ?
S1 N2 Al1 O4 -50.3(5) . . . . ?
C20 N2 Al1 S2 107.0(4) . . . . ?
S1 N2 Al1 S2 -104.26(16) . . . . ?
C20 N2 Al1 S1 -148.7(5) . . . . ?
S2 O4 Al1 N1 -120.42(15) . . . . ?
S2 O4 Al1 N4 0.47(13) . . . . ?
S2 O4 Al1 N3 120.78(14) . . . . ?
S2 O4 Al1 N2 -72.9(5) . . . . ?
S2 O4 Al1 S1 -110.82(12) . . . . ?
O3 S2 Al1 N1 -26.3(2) . . . . ?
O4 S2 Al1 N1 66.60(17) . . . . ?
N4 S2 Al1 N1 -114.15(19) . . . . ?
N3 S2 Al1 N1 153.47(17) 2_656 . . . ?
O3 S2 Al1 N4 87.8(2) . . . . ?
O4 S2 Al1 N4 -179.2(2) . . . . ?
N3 S2 Al1 N4 -92.4(2) 2_656 . . . ?
O3 S2 Al1 N3 -160.51(18) . . . . ?
O4 S2 Al1 N3 -67.57(17) . . . . ?
N4 S2 Al1 N3 111.68(19) . . . . ?
N3 S2 Al1 N3 19.3(2) 2_656 . . . ?
O3 S2 Al1 N2 63.1(2) . . . . ?
O4 S2 Al1 N2 156.0(2) . . . . ?
N4 S2 Al1 N2 -24.7(2) . . . . ?
N3 S2 Al1 N2 -117.1(2) 2_656 . . . ?
O3 S2 Al1 O4 -92.9(2) . . . . ?
N4 S2 Al1 O4 179.2(2) . . . . ?
N3 S2 Al1 O4 86.87(19) 2_656 . . . ?
O3 S2 Al1 S1 8.88(19) . . . . ?
O4 S2 Al1 S1 101.82(14) . . . . ?
N4 S2 Al1 S1 -78.93(17) . . . . ?
N3 S2 Al1 S1 -171.31(14) 2_656 . . . ?
O2 S1 Al1 N1 85.7(2) . . . . ?
O1 S1 Al1 N1 -92.4(2) . . . . ?
N2 S1 Al1 N1 179.1(2) . . . . ?
O2 S1 Al1 N4 -19.16(19) . . . . ?
O1 S1 Al1 N4 162.72(17) . . . . ?
N2 S1 Al1 N4 74.24(19) . . . . ?
N1 S1 Al1 N4 -104.87(19) . . . . ?
O2 S1 Al1 N3 -168.11(17) . . . . ?
O1 S1 Al1 N3 13.77(19) . . . . ?
N2 S1 Al1 N3 -74.71(18) . . . . ?
N1 S1 Al1 N3 106.18(19) . . . . ?
O2 S1 Al1 N2 -93.4(2) . . . . ?
O1 S1 Al1 N2 88.5(2) . . . . ?
N1 S1 Al1 N2 -179.1(2) . . . . ?
O2 S1 Al1 O4 69.76(18) . . . . ?
O1 S1 Al1 O4 -108.36(18) . . . . ?
N2 S1 Al1 O4 163.17(19) . . . . ?
N1 S1 Al1 O4 -15.95(19) . . . . ?
O2 S1 Al1 S2 22.55(17) . . . . ?
O1 S1 Al1 S2 -155.57(15) . . . . ?
N2 S1 Al1 S2 115.95(17) . . . . ?
N1 S1 Al1 S2 -63.16(17) . . . . ?
O3 S2 N4 C40A 67.0(8) . . . . ?
O4 S2 N4 C40A -171.4(8) . . . . ?
N3 S2 N4 C40A -60.1(8) 2_656 . . . ?
Al1 S2 N4 C40A -172.0(8) . . . . ?
O3 S2 N4 C40B 56.5(10) . . . . ?
O4 S2 N4 C40B 178.1(10) . . . . ?
N3 S2 N4 C40B -70.6(10) 2_656 . . . ?
Al1 S2 N4 C40B 177.5(10) . . . . ?
O3 S2 N4 Al1 -121.08(17) . . . . ?
O4 S2 N4 Al1 0.58(16) . . . . ?
N3 S2 N4 Al1 111.83(16) 2_656 . . . ?
N1 Al1 N4 C40A -106.7(10) . . . . ?
N3 Al1 N4 C40A 82.6(10) . . . . ?
N2 Al1 N4 C40A -27.0(10) . . . . ?
O4 Al1 N4 C40A 169.3(10) . . . . ?
S2 Al1 N4 C40A 169.8(10) . . . . ?
S1 Al1 N4 C40A -63.9(10) . . . . ?
N1 Al1 N4 C40B -93.3(13) . . . . ?
N3 Al1 N4 C40B 96.1(13) . . . . ?
N2 Al1 N4 C40B -13.5(13) . . . . ?
O4 Al1 N4 C40B -177.2(13) . . . . ?
S2 Al1 N4 C40B -176.8(13) . . . . ?
S1 Al1 N4 C40B -50.4(13) . . . . ?
N1 Al1 N4 S2 83.50(18) . . . . ?
N3 Al1 N4 S2 -87.14(18) . . . . ?
N2 Al1 N4 S2 163.22(15) . . . . ?
O4 Al1 N4 S2 -0.45(13) . . . . ?
S1 Al1 N4 S2 126.35(11) . . . . ?
C40B N4 C40A C41A -3(22) . . . . ?
S2 N4 C40A C41A -92(3) . . . . ?
Al1 N4 C40A C41A 100(2) . . . . ?
N4 C40A C41A C42A -20(4) . . . . ?
N4 C40A C41A C46A 164(2) . . . . ?
C46A C41A C42A C43A 1.7(15) . . . . ?
C40A C41A C42A C43A -175(3) . . . . ?
C41A C42A C43A C44A -1.4(18) . . . . ?
C42A C43A C44A C45A 2(3) . . . . ?
C43A C44A C45A C46A -2(4) . . . . ?
C44A C45A C46A C41A 2(3) . . . . ?
C42A C41A C46A C45A -2(2) . . . . ?
C40A C41A C46A C45A 174(3) . . . . ?
C40A N4 C40B C41B 176(27) . . . . ?
S2 N4 C40B C41B -87(4) . . . . ?
Al1 N4 C40B C41B 89(4) . . . . ?
N4 C40B C41B C46B 170(3) . . . . ?
N4 C40B C41B C42B -20(5) . . . . ?
C46B C41B C42B C43B 1(2) . . . . ?
C40B C41B C42B C43B -169(4) . . . . ?
C41B C42B C43B C44B -0.9(17) . . . . ?
C42B C43B C44B C45B -1(4) . . . . ?
C43B C44B C45B C46B 2(5) . . . . ?
C42B C41B C46B C45B 1(4) . . . . ?
C40B C41B C46B C45B 171(4) . . . . ?
C44B C45B C46B C41B -2(5) . . . . ?
O53 Na1 O50 C51 8.2(4) . . . . ?
O62 Na1 O50 C51 144.7(5) . . . . ?
O2 Na1 O50 C51 -76.9(5) . . . . ?
O56 Na1 O50 C51 43.3(5) . . . . ?
O59 Na1 O50 C51 139.6(4) . . . . ?
O1 Na1 O50 C51 -116.6(4) . . . . ?
S1 Na1 O50 C51 -96.6(4) . . . . ?
C55 Na1 O50 C51 15.1(5) . . . . ?
C57 Na1 O50 C51 53.8(6) . . . . ?
O53 Na1 O50 C64 -129.7(4) . . . . ?
O62 Na1 O50 C64 6.8(3) . . . . ?
O2 Na1 O50 C64 145.2(3) . . . . ?
O56 Na1 O50 C64 -94.6(4) . . . . ?
O59 Na1 O50 C64 1.8(4) . . . . ?
O1 Na1 O50 C64 105.5(4) . . . . ?
S1 Na1 O50 C64 125.5(3) . . . . ?
C55 Na1 O50 C64 -122.8(4) . . . . ?
C57 Na1 O50 C64 -84.1(5) . . . . ?
C64 O50 C51 C52 103.1(7) . . . . ?
Na1 O50 C51 C52 -32.4(8) . . . . ?
O50 C51 C52 O53 45.6(9) . . . . ?
C51 C52 O53 C54 -178.5(6) . . . . ?
C51 C52 O53 Na1 -37.0(8) . . . . ?
O62 Na1 O53 C54 109.5(4) . . . . ?
O2 Na1 O53 C54 -76.1(4) . . . . ?
O56 Na1 O53 C54 5.5(4) . . . . ?
O59 Na1 O53 C54 22.9(5) . . . . ?
O1 Na1 O53 C54 -135.7(4) . . . . ?
O50 Na1 O53 C54 156.4(4) . . . . ?
S1 Na1 O53 C54 -105.1(4) . . . . ?
C55 Na1 O53 C54 -15.3(4) . . . . ?
C57 Na1 O53 C54 -4.5(4) . . . . ?
O62 Na1 O53 C52 -31.6(5) . . . . ?
O2 Na1 O53 C52 142.9(4) . . . . ?
O56 Na1 O53 C52 -135.6(4) . . . . ?
O59 Na1 O53 C52 -118.2(4) . . . . ?
O1 Na1 O53 C52 83.2(4) . . . . ?
O50 Na1 O53 C52 15.3(4) . . . . ?
S1 Na1 O53 C52 113.9(4) . . . . ?
C55 Na1 O53 C52 -156.3(5) . . . . ?
C57 Na1 O53 C52 -145.6(4) . . . . ?
C52 O53 C54 C55 167.6(5) . . . . ?
Na1 O53 C54 C55 25.7(7) . . . . ?
O53 C54 C55 O56 -61.3(7) . . . . ?
O53 C54 C55 Na1 -17.6(4) . . . . ?
O53 Na1 C55 O56 132.9(4) . . . . ?
O62 Na1 C55 O56 40.5(4) . . . . ?
O2 Na1 C55 O56 -109.4(3) . . . . ?
O59 Na1 C55 O56 -20.9(3) . . . . ?
O1 Na1 C55 O56 -132.5(3) . . . . ?
O50 Na1 C55 O56 124.4(3) . . . . ?
S1 Na1 C55 O56 -122.5(3) . . . . ?
C57 Na1 C55 O56 -31.9(3) . . . . ?
O53 Na1 C55 C54 12.8(3) . . . . ?
O62 Na1 C55 C54 -79.6(5) . . . . ?
O2 Na1 C55 C54 130.5(4) . . . . ?
O56 Na1 C55 C54 -120.1(6) . . . . ?
O59 Na1 C55 C54 -141.0(4) . . . . ?
O1 Na1 C55 C54 107.4(4) . . . . ?
O50 Na1 C55 C54 4.3(5) . . . . ?
S1 Na1 C55 C54 117.4(4) . . . . ?
C57 Na1 C55 C54 -152.0(5) . . . . ?
C54 C55 O56 C57 177.0(5) . . . . ?
Na1 C55 O56 C57 114.1(4) . . . . ?
C54 C55 O56 Na1 62.9(5) . . . . ?
O53 Na1 O56 C57 -156.4(4) . . . . ?
O62 Na1 O56 C57 89.9(4) . . . . ?
O2 Na1 O56 C57 -53.8(4) . . . . ?
O59 Na1 O56 C57 37.0(4) . . . . ?
O1 Na1 O56 C57 -46.8(5) . . . . ?
O50 Na1 O56 C57 168.9(3) . . . . ?
S1 Na1 O56 C57 -54.7(4) . . . . ?
C55 Na1 O56 C57 -120.3(5) . . . . ?
O53 Na1 O56 C55 -36.0(3) . . . . ?
O62 Na1 O56 C55 -149.7(3) . . . . ?
O2 Na1 O56 C55 66.5(3) . . . . ?
O59 Na1 O56 C55 157.3(4) . . . . ?
O1 Na1 O56 C55 73.6(4) . . . . ?
O50 Na1 O56 C55 -70.7(4) . . . . ?
S1 Na1 O56 C55 65.7(3) . . . . ?
C57 Na1 O56 C55 120.3(5) . . . . ?
C55 O56 C57 C58 -178.1(4) . . . . ?
Na1 O56 C57 C58 -65.5(4) . . . . ?
C55 O56 C57 Na1 -112.7(4) . . . . ?
O53 Na1 C57 O56 22.0(4) . . . . ?
O62 Na1 C57 O56 -99.9(4) . . . . ?
O2 Na1 C57 O56 121.8(4) . . . . ?
O59 Na1 C57 O56 -131.9(4) . . . . ?
O1 Na1 C57 O56 149.1(3) . . . . ?
O50 Na1 C57 O56 -19.4(6) . . . . ?
S1 Na1 C57 O56 131.6(3) . . . . ?
C55 Na1 C57 O56 33.3(3) . . . . ?
O53 Na1 C57 C58 141.2(3) . . . . ?
O62 Na1 C57 C58 19.3(4) . . . . ?
O2 Na1 C57 C58 -119.0(3) . . . . ?
O56 Na1 C57 C58 119.2(5) . . . . ?
O59 Na1 C57 C58 -12.7(3) . . . . ?
O1 Na1 C57 C58 -91.7(3) . . . . ?
O50 Na1 C57 C58 99.8(5) . . . . ?
S1 Na1 C57 C58 -109.2(3) . . . . ?
C55 Na1 C57 C58 152.5(4) . . . . ?
O56 C57 C58 O59 60.4(5) . . . . ?
Na1 C57 C58 O59 17.0(3) . . . . ?
C57 C58 O59 C60 -161.6(4) . . . . ?
C57 C58 O59 Na1 -24.1(5) . . . . ?
O53 Na1 O59 C60 112.9(4) . . . . ?
O62 Na1 O59 C60 3.5(3) . . . . ?
O2 Na1 O59 C60 -143.6(3) . . . . ?
O56 Na1 O59 C60 130.5(4) . . . . ?
O1 Na1 O59 C60 -86.5(3) . . . . ?
O50 Na1 O59 C60 8.5(4) . . . . ?
S1 Na1 O59 C60 -116.5(3) . . . . ?
C55 Na1 O59 C60 140.5(4) . . . . ?
C57 Na1 O59 C60 150.9(4) . . . . ?
O53 Na1 O59 C58 -24.0(4) . . . . ?
O62 Na1 O59 C58 -133.4(3) . . . . ?
O2 Na1 O59 C58 79.5(3) . . . . ?
O56 Na1 O59 C58 -6.4(3) . . . . ?
O1 Na1 O59 C58 136.6(3) . . . . ?
O50 Na1 O59 C58 -128.4(3) . . . . ?
S1 Na1 O59 C58 106.6(3) . . . . ?
C55 Na1 O59 C58 3.6(3) . . . . ?
C57 Na1 O59 C58 14.1(3) . . . . ?
C58 O59 C60 C61 163.1(4) . . . . ?
Na1 O59 C60 C61 26.3(5) . . . . ?
O59 C60 C61 O62 -59.0(6) . . . . ?
C60 C61 O62 C63 -178.5(5) . . . . ?
C60 C61 O62 Na1 61.3(5) . . . . ?
O53 Na1 O62 C63 72.5(4) . . . . ?
O2 Na1 O62 C63 -98.9(4) . . . . ?
O56 Na1 O62 C63 149.6(4) . . . . ?
O59 Na1 O62 C63 -157.8(4) . . . . ?
O1 Na1 O62 C63 -54.2(4) . . . . ?
O50 Na1 O62 C63 25.9(4) . . . . ?
S1 Na1 O62 C63 -68.5(4) . . . . ?
C55 Na1 O62 C63 131.2(4) . . . . ?
C57 Na1 O62 C63 177.0(4) . . . . ?
O53 Na1 O62 C61 -163.3(3) . . . . ?
O2 Na1 O62 C61 25.3(4) . . . . ?
O56 Na1 O62 C61 -86.2(4) . . . . ?
O59 Na1 O62 C61 -33.6(3) . . . . ?
O1 Na1 O62 C61 70.1(3) . . . . ?
O50 Na1 O62 C61 150.2(4) . . . . ?
S1 Na1 O62 C61 55.8(4) . . . . ?
C55 Na1 O62 C61 -104.5(4) . . . . ?
C57 Na1 O62 C61 -58.7(4) . . . . ?
C61 O62 C63 C64 -175.6(4) . . . . ?
Na1 O62 C63 C64 -56.6(5) . . . . ?
C51 O50 C64 C63 -172.8(5) . . . . ?
Na1 O50 C64 C63 -37.1(5) . . . . ?
O62 C63 C64 O50 63.9(6) . . . . ?
C4S O1S C1S C2S -23(3) . . . . ?
O1S C1S C2S C3S 18(3) . . . . ?
C4S C1S C2S C3S 3(2) . . . . ?
C1S C2S C3S C4S -4(3) . . . . ?
C2S C3S C4S O1S -11(4) . . . . ?
C2S C3S C4S C1S 3(2) . . . . ?
C1S O1S C4S C3S 20(3) . . . . ?
C2S C1S C4S C3S -3(2) . . . . ?
O1S C1S C4S C3S -161(3) . . . . ?
C2S C1S C4S O1S 158(3) . . . . ?
C4S' O1S' C1S' C2S' 14(4) . . . . ?
O1S' C1S' C2S' C3S' -1(4) . . . . ?
C4S' C1S' C2S' C3S' 8(2) . . . . ?
C1S' C2S' C3S' C4S' -12(4) . . . . ?
C2S' C3S' C4S' O1S' 22(4) . . . . ?
C2S' C3S' C4S' C1S' 8(2) . . . . ?
C1S' O1S' C4S' C3S' -24(4) . . . . ?
C2S' C1S' C4S' C3S' -9(3) . . . . ?
O1S' C1S' C4S' C3S' 158(4) . . . . ?
C2S' C1S' C4S' O1S' -167(4) . . . . ?
C14S O11S C11S C12S 44(3) . . . . ?
O11S C11S C12S C13S -37(3) . . . . ?
C11S C12S C13S C14S 12(3) . . . . ?
C12S C13S C14S O11S 16(3) . . . . ?
C11S O11S C14S C13S -35(2) . . . . ?
